data_7109360
loop_
_publ_author_name
'Chang Sun'
'Changliang Ren'
'Yuchen Wei'
'Bo Qin'
'Huaqiang Zeng'

_publ_section_title
;
 Patterned recognition of amines and ammonium ions by a stimuli-responsive
 foldamer-based hexameric oligophenol host
;
_journal_name_full Chem.Commun.
_journal_page_first 5307
_journal_paper_doi 10.1039/c3cc42349b
_journal_volume 49
_journal_year 2013
_chemical_formula_sum 'C42 H37 Cl6 N5 O13'
_chemical_formula_weight 1032.47
_chemical_name_systematic
;
?
;
_space_group_IT_number 14
_symmetry_cell_setting monoclinic
_symmetry_space_group_name_Hall '-P 2ybc'
_symmetry_space_group_name_H-M 'P 1 21/c 1'
_atom_sites_solution_hydrogens geom
_atom_sites_solution_primary direct
_atom_sites_solution_secondary difmap
_audit_creation_method SHELXL-97
_cell_angle_alpha 90.00
_cell_angle_beta 109.8110(10)
_cell_angle_gamma 90.00
_cell_formula_units_Z 4
_cell_length_a 14.4427(8)
_cell_length_b 21.5076(12)
_cell_length_c 15.8649(8)
_cell_measurement_reflns_used 5252
_cell_measurement_temperature 223(2)
_cell_measurement_theta_max 23.96
_cell_measurement_theta_min 2.42
_cell_volume 4636.4(4)
_computing_cell_refinement 'Bruker SMART'
_computing_data_collection 'Bruker SMART'
_computing_data_reduction 'Bruker SAINT'
_computing_molecular_graphics 'Bruker SHELXTL'
_computing_publication_material 'Bruker SHELXTL'
_computing_structure_refinement 'SHELXL-97 (Sheldrick, 1997)'
_computing_structure_solution 'SHELXS-97 (Sheldrick, 1990)'
_diffrn_ambient_temperature 223(2)
_diffrn_measured_fraction_theta_full 1.000
_diffrn_measured_fraction_theta_max 1.000
_diffrn_measurement_device_type 'CCD area detector'
_diffrn_measurement_method 'phi and omega scans'
_diffrn_radiation_monochromator graphite
_diffrn_radiation_source 'fine-focus sealed tube'
_diffrn_radiation_type MoK\a
_diffrn_radiation_wavelength 0.71073
_diffrn_reflns_av_R_equivalents 0.0476
_diffrn_reflns_av_sigmaI/netI 0.0490
_diffrn_reflns_limit_h_max 17
_diffrn_reflns_limit_h_min -16
_diffrn_reflns_limit_k_max 25
_diffrn_reflns_limit_k_min -25
_diffrn_reflns_limit_l_max 18
_diffrn_reflns_limit_l_min -18
_diffrn_reflns_number 26736
_diffrn_reflns_theta_full 25.00
_diffrn_reflns_theta_max 25.00
_diffrn_reflns_theta_min 1.50
_exptl_absorpt_coefficient_mu 0.440
_exptl_absorpt_correction_T_max 0.9657
_exptl_absorpt_correction_T_min 0.7909
_exptl_absorpt_correction_type 'Sadabs, (Sheldrick 2001)'
_exptl_crystal_colour COLOURLESS
_exptl_crystal_density_diffrn 1.479
_exptl_crystal_density_meas 0
_exptl_crystal_density_method 'not measured'
_exptl_crystal_description BLOCK
_exptl_crystal_F_000 2120
_exptl_crystal_size_max 0.56
_exptl_crystal_size_mid 0.22
_exptl_crystal_size_min 0.08
_refine_diff_density_max 0.708
_refine_diff_density_min -0.731
_refine_diff_density_rms 0.074
_refine_ls_extinction_method none
_refine_ls_goodness_of_fit_ref 1.049
_refine_ls_hydrogen_treatment mixed
_refine_ls_matrix_type full
_refine_ls_number_parameters 632
_refine_ls_number_reflns 8163
_refine_ls_number_restraints 24
_refine_ls_restrained_S_all 1.065
_refine_ls_R_factor_all 0.0951
_refine_ls_R_factor_gt 0.0708
_refine_ls_shift/su_max 0.000
_refine_ls_shift/su_mean 0.000
_refine_ls_structure_factor_coef Fsqd
_refine_ls_weighting_details 'calc w=1/[\s^2^(Fo^2^)+(0.1304P)^2^+2.6019P] where P=(Fo^2^+2Fc^2^)/3'
_refine_ls_weighting_scheme calc
_refine_ls_wR_factor_gt 0.2032
_refine_ls_wR_factor_ref 0.2233
_reflns_number_gt 5800
_reflns_number_total 8163
_reflns_threshold_expression >2sigma(I)
_cod_data_source_file c3cc42349b.txt
_cod_data_source_block 8253
_cod_depositor_comments
;
The following automatic conversions were performed:

'_symmetry_cell_setting' tag value 'mMonoclinic' was replaced with
'monoclinic' value as specified in the replacement file
'/home/robertas/cod-tools/perl-scripts/inputs/replacement_values.lst'.

Automatic conversion script
Id: cif_fix_values 3143 2015-03-26 13:38:13Z robertas 
;
_cod_original_sg_symbol_H-M P2(1)/c
_cod_database_code 7109360

loop_
_symmetry_equiv_pos_as_xyz
'x, y, z'
'-x, y+1/2, -z+1/2'
'-x, -y, -z'
'x, -y-1/2, z-1/2'

loop_
_atom_site_label
_atom_site_type_symbol
_atom_site_fract_x
_atom_site_fract_y
_atom_site_fract_z
_atom_site_U_iso_or_equiv
_atom_site_adp_type
_atom_site_occupancy
_atom_site_symmetry_multiplicity
_atom_site_calc_flag
_atom_site_refinement_flags
_atom_site_disorder_assembly
_atom_site_disorder_group
O1 O 0.4902(2) 0.60380(12) 0.36743(19) 0.0601(7) Uani 1 1 d . . .
O2 O 0.5848(2) 0.52380(12) 0.39011(18) 0.0570(7) Uani 1 1 d . . .
O3 O 0.45064(17) 0.42501(10) 0.33634(14) 0.0416(6) Uani 1 1 d . . .
O4 O 0.2948(3) 0.35023(14) 0.08308(18) 0.0798(10) Uani 1 1 d . . .
O5 O 0.42543(17) 0.27290(10) 0.38840(14) 0.0390(5) Uani 1 1 d . . .
O6 O 0.40406(18) 0.08031(10) 0.41334(15) 0.0451(6) Uani 1 1 d . . .
O7 O 0.54364(19) 0.24813(10) 0.60735(15) 0.0446(6) Uani 1 1 d . . .
H7 H 0.5653 0.2717 0.6511 0.067 Uiso 1 1 calc R . .
O8 O 0.6150(2) 0.27632(11) 0.77368(16) 0.0513(6) Uani 1 1 d . . .
O9 O 0.74535(17) 0.14148(10) 1.02489(14) 0.0389(5) Uani 1 1 d . . .
O10 O 0.8433(2) 0.23218(12) 1.27597(16) 0.0590(7) Uani 1 1 d . . .
O11 O 0.80521(19) 0.02218(11) 1.15976(15) 0.0508(6) Uani 1 1 d . . .
O12 O 0.9238(2) -0.11284(13) 1.3558(2) 0.0720(9) Uani 1 1 d . . .
O13 O 0.8014(2) -0.10294(12) 1.22587(19) 0.0594(7) Uani 1 1 d . . .
N1 N 0.5110(2) 0.55205(14) 0.3470(2) 0.0462(7) Uani 1 1 d . . .
N3 N 0.3735(2) 0.32750(13) 0.22907(18) 0.0392(6) Uani 1 1 d D . .
H3N H 0.412(3) 0.3433(18) 0.2810(18) 0.062(12) Uiso 1 1 d D . .
N4 N 0.4932(2) 0.16523(12) 0.47798(18) 0.0394(6) Uani 1 1 d D . .
H4N H 0.502(3) 0.2042(10) 0.466(2) 0.041(9) Uiso 1 1 d D . .
N5 N 0.6984(2) 0.20496(13) 0.87530(18) 0.0414(7) Uani 1 1 d D . .
H5N H 0.718(2) 0.1668(9) 0.878(2) 0.030(8) Uiso 1 1 d D . .
N6 N 0.8279(2) 0.13953(14) 1.20449(19) 0.0460(7) Uani 1 1 d D . .
H6N H 0.810(3) 0.1242(19) 1.1515(17) 0.065(13) Uiso 1 1 d D . .
C1 C 0.4225(2) 0.46058(15) 0.2603(2) 0.0384(7) Uani 1 1 d . . .
C2 C 0.4457(3) 0.52401(16) 0.2639(2) 0.0413(8) Uani 1 1 d . . .
C3 C 0.4135(3) 0.56209(17) 0.1894(2) 0.0460(9) Uani 1 1 d . . .
H3 H 0.4259 0.6051 0.1944 0.055 Uiso 1 1 calc R . .
C4 C 0.3630(3) 0.53580(18) 0.1081(3) 0.0506(9) Uani 1 1 d . . .
H4 H 0.3417 0.5607 0.0564 0.061 Uiso 1 1 calc R . .
C5 C 0.3434(3) 0.47282(17) 0.1021(2) 0.0476(9) Uani 1 1 d . . .
H5 H 0.3107 0.4553 0.0456 0.057 Uiso 1 1 calc R . .
C6 C 0.3707(2) 0.43457(16) 0.1772(2) 0.0395(8) Uani 1 1 d . . .
C7 C 0.4117(3) 0.44381(16) 0.4053(2) 0.0423(8) Uani 1 1 d . . .
H7A H 0.4310 0.4864 0.4228 0.063 Uiso 1 1 calc R . .
H7B H 0.4376 0.4168 0.4569 0.063 Uiso 1 1 calc R . .
H7C H 0.3405 0.4409 0.3825 0.063 Uiso 1 1 calc R . .
C8 C 0.3424(3) 0.36662(16) 0.1593(2) 0.0443(8) Uani 1 1 d . . .
C9 C 0.3918(2) 0.23447(14) 0.3139(2) 0.0346(7) Uani 1 1 d . . .
C10 C 0.3610(2) 0.26307(15) 0.2297(2) 0.0367(7) Uani 1 1 d . . .
C11 C 0.3219(3) 0.22650(17) 0.1530(2) 0.0457(8) Uani 1 1 d . . .
H11 H 0.2991 0.2451 0.0960 0.055 Uiso 1 1 calc R . .
C12 C 0.3172(3) 0.16284(17) 0.1616(2) 0.0464(8) Uani 1 1 d . . .
H12 H 0.2898 0.1383 0.1101 0.056 Uiso 1 1 calc R . .
C13 C 0.3518(3) 0.13468(16) 0.2443(2) 0.0420(8) Uani 1 1 d . . .
H13 H 0.3499 0.0911 0.2483 0.050 Uiso 1 1 calc R . .
C14 C 0.3899(2) 0.16986(15) 0.3224(2) 0.0367(7) Uani 1 1 d . . .
C15 C 0.3500(3) 0.28522(17) 0.4271(2) 0.0503(9) Uani 1 1 d . . .
H15A H 0.2963 0.3078 0.3843 0.075 Uiso 1 1 calc R . .
H15B H 0.3774 0.3100 0.4810 0.075 Uiso 1 1 calc R . .
H15C H 0.3256 0.2462 0.4420 0.075 Uiso 1 1 calc R . .
C16 C 0.4285(2) 0.13471(15) 0.4092(2) 0.0358(7) Uani 1 1 d . . .
C17 C 0.5678(2) 0.18903(14) 0.6335(2) 0.0353(7) Uani 1 1 d . . .
C18 C 0.5405(2) 0.14311(14) 0.5663(2) 0.0358(7) Uani 1 1 d . . .
C19 C 0.5633(2) 0.08134(15) 0.5882(2) 0.0389(7) Uani 1 1 d . . .
H19 H 0.5457 0.0507 0.5433 0.047 Uiso 1 1 calc R . .
C20 C 0.6118(3) 0.06515(15) 0.6760(2) 0.0421(8) Uani 1 1 d . . .
H20 H 0.6266 0.0231 0.6907 0.051 Uiso 1 1 calc R . .
C21 C 0.6390(3) 0.10897(15) 0.7423(2) 0.0407(8) Uani 1 1 d . . .
H21 H 0.6722 0.0966 0.8017 0.049 Uiso 1 1 calc R . .
C22 C 0.6179(2) 0.17240(14) 0.7228(2) 0.0365(7) Uani 1 1 d . . .
C23 C 0.6437(2) 0.22232(15) 0.7916(2) 0.0383(7) Uani 1 1 d . . .
C24 C 0.7550(2) 0.20559(15) 1.0341(2) 0.0356(7) Uani 1 1 d . . .
C25 C 0.7288(2) 0.24008(15) 0.9549(2) 0.0388(7) Uani 1 1 d . . .
C26 C 0.7378(3) 0.30421(16) 0.9584(2) 0.0448(8) Uani 1 1 d . . .
H26 H 0.7197 0.3279 0.9055 0.054 Uiso 1 1 calc R . .
C27 C 0.7743(3) 0.33278(16) 1.0417(2) 0.0471(9) Uani 1 1 d . . .
H27 H 0.7814 0.3762 1.0449 0.057 Uiso 1 1 calc R . .
C28 C 0.8002(2) 0.29889(15) 1.1194(2) 0.0431(8) Uani 1 1 d . . .
H28 H 0.8238 0.3196 1.1748 0.052 Uiso 1 1 calc R . .
C29 C 0.7920(2) 0.23464(15) 1.1177(2) 0.0367(7) Uani 1 1 d . . .
C30 C 0.6467(3) 0.12017(18) 1.0124(3) 0.0560(10) Uani 1 1 d . . .
H30A H 0.6343 0.1233 1.0687 0.084 Uiso 1 1 calc R . .
H30B H 0.6399 0.0772 0.9927 0.084 Uiso 1 1 calc R . .
H30C H 0.5997 0.1457 0.9676 0.084 Uiso 1 1 calc R . .
C31 C 0.8229(3) 0.20212(16) 1.2071(2) 0.0421(8) Uani 1 1 d . . .
C32 C 0.8415(2) 0.03406(16) 1.2503(2) 0.0411(8) Uani 1 1 d . . .
C33 C 0.8512(2) 0.09644(16) 1.2753(2) 0.0421(8) Uani 1 1 d . . .
C34 C 0.8831(3) 0.11257(18) 1.3654(2) 0.0479(9) Uani 1 1 d . . .
H34 H 0.8904 0.1546 1.3826 0.057 Uiso 1 1 calc R . .
C35 C 0.9041(3) 0.0663(2) 1.4296(2) 0.0545(10) Uani 1 1 d . . .
H35 H 0.9239 0.0772 1.4905 0.065 Uiso 1 1 calc R . .
C36 C 0.8963(3) 0.00495(19) 1.4058(2) 0.0502(9) Uani 1 1 d . . .
H36 H 0.9117 -0.0257 1.4506 0.060 Uiso 1 1 calc R . .
C37 C 0.8657(2) -0.01292(17) 1.3152(2) 0.0446(8) Uani 1 1 d . . .
C38 C 0.8726(4) -0.0033(3) 1.1206(3) 0.0789(14) Uani 1 1 d . . .
H38A H 0.9344 0.0192 1.1425 0.118 Uiso 1 1 calc R . .
H38B H 0.8452 0.0005 1.0560 0.118 Uiso 1 1 calc R . .
H38C H 0.8840 -0.0468 1.1369 0.118 Uiso 1 1 calc R . .
C39 C 0.8579(3) -0.07990(18) 1.2914(3) 0.0487(9) Uani 1 1 d . . .
C40 C 0.9200(4) -0.1795(2) 1.3445(4) 0.0911(17) Uani 1 1 d . . .
H40A H 0.8599 -0.1953 1.3510 0.137 Uiso 1 1 calc R . .
H40B H 0.9763 -0.1982 1.3896 0.137 Uiso 1 1 calc R . .
H40C H 0.9212 -0.1897 1.2854 0.137 Uiso 1 1 calc R . .
C1S C 0.8284(4) 0.5593(2) 0.1915(3) 0.0878(16) Uani 1 1 d D . .
H1S H 0.7570 0.5651 0.1596 0.105 Uiso 0.675(13) 1 calc PR A 1
H1SA H 0.7585 0.5566 0.1768 0.105 Uiso 0.325(13) 1 d PR A 2
Cl1 Cl 0.87045(13) 0.50085(11) 0.13903(13) 0.1386(8) Uani 1 1 d D A .
Cl2 Cl 0.8460(3) 0.53299(17) 0.30284(19) 0.0878(12) Uani 0.675(13) 1 d PD A 1
Cl3 Cl 0.8858(3) 0.6307(2) 0.2006(5) 0.1332(18) Uani 0.675(13) 1 d PD A 1
Cl2A Cl 0.8805(13) 0.5637(11) 0.3028(6) 0.212(8) Uani 0.325(13) 1 d PDU A 2
Cl3A Cl 0.8602(10) 0.6226(6) 0.1337(16) 0.192(6) Uani 0.325(13) 1 d PDU A 2
C2S C -0.0244(4) 0.3174(3) 0.4270(4) 0.0848(15) Uani 1 1 d D . .
H2SA H -0.0717 0.2826 0.4075 0.102 Uiso 1 1 calc R . .
Cl4 Cl 0.08254(18) 0.2965(2) 0.41153(19) 0.2199(17) Uani 1 1 d D . .
Cl5 Cl -0.07682(16) 0.38290(9) 0.36734(15) 0.1466(9) Uani 1 1 d D . .
Cl6 Cl -0.00091(14) 0.33060(8) 0.54066(12) 0.1115(5) Uani 1 1 d D . .

loop_
_atom_site_aniso_label
_atom_site_aniso_U_11
_atom_site_aniso_U_22
_atom_site_aniso_U_33
_atom_site_aniso_U_23
_atom_site_aniso_U_13
_atom_site_aniso_U_12
O1 0.085(2) 0.0421(15) 0.0637(17) -0.0012(13) 0.0394(16) 0.0025(13)
O2 0.0578(17) 0.0510(15) 0.0545(16) 0.0069(13) 0.0089(13) -0.0020(13)
O3 0.0527(14) 0.0404(13) 0.0315(11) 0.0092(10) 0.0140(10) 0.0086(10)
O4 0.107(3) 0.0623(18) 0.0395(16) 0.0118(13) -0.0153(16) -0.0209(17)
O5 0.0536(14) 0.0327(11) 0.0298(11) -0.0003(9) 0.0130(10) 0.0010(10)
O6 0.0569(15) 0.0342(13) 0.0404(13) 0.0020(10) 0.0114(11) -0.0056(11)
O7 0.0606(15) 0.0297(12) 0.0355(12) 0.0032(9) 0.0059(11) 0.0034(11)
O8 0.0630(16) 0.0351(13) 0.0426(14) 0.0002(11) 0.0005(12) 0.0079(11)
O9 0.0485(13) 0.0291(11) 0.0354(12) -0.0008(9) 0.0096(10) -0.0051(10)
O10 0.087(2) 0.0482(15) 0.0368(14) -0.0078(12) 0.0149(13) -0.0041(14)
O11 0.0633(16) 0.0462(14) 0.0329(13) -0.0003(10) 0.0034(12) -0.0040(12)
O12 0.0639(18) 0.0519(16) 0.078(2) 0.0211(15) -0.0043(15) 0.0010(14)
O13 0.0598(17) 0.0484(15) 0.0590(17) 0.0041(13) 0.0058(14) -0.0053(13)
N1 0.0566(19) 0.0434(17) 0.0436(17) 0.0066(14) 0.0235(15) -0.0025(15)
N3 0.0486(17) 0.0386(15) 0.0295(14) 0.0026(12) 0.0122(13) 0.0032(13)
N4 0.0513(17) 0.0306(14) 0.0326(14) 0.0040(12) 0.0093(13) -0.0039(13)
N5 0.0552(18) 0.0309(15) 0.0328(15) 0.0010(12) 0.0080(13) 0.0023(13)
N6 0.0621(19) 0.0407(16) 0.0280(15) -0.0014(12) 0.0058(14) -0.0033(14)
C1 0.0387(18) 0.0415(18) 0.0390(18) 0.0115(15) 0.0183(15) 0.0103(14)
C2 0.0438(19) 0.0423(19) 0.0406(18) 0.0070(15) 0.0181(15) 0.0051(15)
C3 0.052(2) 0.0405(19) 0.050(2) 0.0155(16) 0.0225(17) 0.0079(16)
C4 0.054(2) 0.052(2) 0.047(2) 0.0235(17) 0.0182(18) 0.0121(17)
C5 0.048(2) 0.055(2) 0.0384(19) 0.0140(16) 0.0129(16) 0.0062(17)
C6 0.0392(18) 0.0438(19) 0.0364(18) 0.0076(14) 0.0141(15) 0.0040(14)
C7 0.050(2) 0.0456(19) 0.0328(17) 0.0009(14) 0.0153(15) -0.0034(15)
C8 0.047(2) 0.047(2) 0.0356(19) 0.0094(15) 0.0098(16) 0.0000(16)
C9 0.0385(17) 0.0365(17) 0.0305(16) -0.0017(13) 0.0139(13) 0.0007(13)
C10 0.0388(18) 0.0400(18) 0.0331(17) 0.0011(13) 0.0145(14) 0.0054(14)
C11 0.053(2) 0.054(2) 0.0285(17) -0.0018(15) 0.0121(15) 0.0059(17)
C12 0.058(2) 0.048(2) 0.0334(18) -0.0079(15) 0.0148(16) -0.0003(17)
C13 0.051(2) 0.0365(18) 0.0386(18) -0.0033(14) 0.0156(16) 0.0021(15)
C14 0.0391(18) 0.0380(17) 0.0346(17) -0.0018(13) 0.0148(14) 0.0015(14)
C15 0.072(3) 0.046(2) 0.0393(19) 0.0011(16) 0.0277(18) 0.0109(18)
C16 0.0390(18) 0.0350(18) 0.0340(17) 0.0003(13) 0.0133(14) 0.0008(14)
C17 0.0380(17) 0.0288(16) 0.0390(18) 0.0053(13) 0.0129(14) -0.0006(13)
C18 0.0383(17) 0.0333(17) 0.0361(17) 0.0051(13) 0.0131(14) -0.0030(13)
C19 0.0432(19) 0.0339(17) 0.0406(18) 0.0001(14) 0.0155(15) -0.0032(14)
C20 0.050(2) 0.0322(17) 0.0417(19) 0.0075(14) 0.0129(16) 0.0028(15)
C21 0.0464(19) 0.0340(17) 0.0375(18) 0.0066(14) 0.0087(15) 0.0038(14)
C22 0.0369(17) 0.0363(17) 0.0361(17) 0.0034(13) 0.0119(14) -0.0022(14)
C23 0.0399(18) 0.0357(18) 0.0371(18) 0.0020(14) 0.0104(15) -0.0010(14)
C24 0.0364(17) 0.0340(16) 0.0355(17) 0.0004(13) 0.0109(14) -0.0038(13)
C25 0.0373(18) 0.0369(18) 0.0406(18) -0.0024(14) 0.0109(15) -0.0005(14)
C26 0.049(2) 0.0370(18) 0.0439(19) 0.0038(15) 0.0100(16) -0.0007(15)
C27 0.052(2) 0.0298(17) 0.052(2) -0.0005(15) 0.0079(17) -0.0020(15)
C28 0.0422(19) 0.0373(18) 0.046(2) -0.0085(15) 0.0101(16) -0.0029(15)
C29 0.0339(17) 0.0362(17) 0.0378(17) -0.0005(14) 0.0093(14) -0.0030(13)
C30 0.055(2) 0.048(2) 0.059(2) 0.0013(18) 0.0110(19) -0.0190(18)
C31 0.046(2) 0.0416(19) 0.0372(18) -0.0026(15) 0.0117(15) -0.0040(15)
C32 0.0367(18) 0.048(2) 0.0338(17) 0.0033(15) 0.0060(14) -0.0040(15)
C33 0.0408(19) 0.047(2) 0.0342(17) 0.0035(15) 0.0066(14) -0.0042(15)
C34 0.052(2) 0.050(2) 0.0371(19) -0.0021(16) 0.0090(16) -0.0024(17)
C35 0.052(2) 0.071(3) 0.0353(19) 0.0027(18) 0.0087(17) 0.0007(19)
C36 0.043(2) 0.063(2) 0.0382(19) 0.0123(17) 0.0065(16) 0.0028(17)
C37 0.0353(18) 0.052(2) 0.0422(19) 0.0094(16) 0.0072(15) -0.0021(15)
C38 0.094(4) 0.096(4) 0.054(3) -0.006(2) 0.035(3) -0.005(3)
C39 0.041(2) 0.049(2) 0.053(2) 0.0139(18) 0.0113(18) -0.0004(17)
C40 0.082(3) 0.050(3) 0.121(5) 0.027(3) 0.008(3) 0.003(2)
C1S 0.059(3) 0.123(5) 0.076(3) -0.014(3) 0.016(2) 0.010(3)
Cl1 0.0919(11) 0.203(2) 0.1166(13) -0.0707(14) 0.0298(10) 0.0244(12)
Cl2 0.0773(17) 0.106(2) 0.0633(15) -0.0132(13) 0.0023(11) 0.0265(14)
Cl3 0.103(3) 0.141(3) 0.168(4) -0.002(3) 0.064(3) -0.0226(19)
Cl2A 0.155(10) 0.281(15) 0.133(7) -0.112(8) -0.037(6) 0.102(10)
Cl3A 0.132(7) 0.164(8) 0.287(16) 0.039(10) 0.083(10) 0.005(5)
C2S 0.068(3) 0.085(4) 0.092(4) -0.009(3) 0.015(3) -0.016(3)
Cl4 0.1062(16) 0.393(5) 0.167(2) -0.098(3) 0.0548(15) 0.031(2)
Cl5 0.1338(16) 0.1096(13) 0.1455(17) 0.0420(12) -0.0193(13) -0.0354(11)
Cl6 0.1240(13) 0.1134(13) 0.1014(11) 0.0001(9) 0.0441(10) 0.0028(10)

loop_
_atom_type_symbol
_atom_type_description
_atom_type_scat_dispersion_real
_atom_type_scat_dispersion_imag
_atom_type_scat_source
C C 0.0033 0.0016 'International Tables Vol C Tables 4.2.6.8 and 6.1.1.4'
H H 0.0000 0.0000 'International Tables Vol C Tables 4.2.6.8 and 6.1.1.4'
N N 0.0061 0.0033 'International Tables Vol C Tables 4.2.6.8 and 6.1.1.4'
O O 0.0106 0.0060 'International Tables Vol C Tables 4.2.6.8 and 6.1.1.4'
Cl Cl 0.1484 0.1585 'International Tables Vol C Tables 4.2.6.8 and 6.1.1.4'

loop_
_geom_angle_atom_site_label_1
_geom_angle_atom_site_label_2
_geom_angle_atom_site_label_3
_geom_angle
C1 O3 C7 115.8(2)
C9 O5 C15 112.0(3)
C24 O9 C30 112.8(3)
C32 O11 C38 116.7(3)
C39 O12 C40 116.3(4)
O2 N1 O1 123.5(3)
O2 N1 C2 118.3(3)
O1 N1 C2 118.1(3)
C8 N3 C10 128.3(3)
C16 N4 C18 127.5(3)
C23 N5 C25 129.5(3)
C31 N6 C33 129.3(3)
O3 C1 C6 120.9(3)
O3 C1 C2 120.8(3)
C6 C1 C2 118.3(3)
C3 C2 C1 122.3(3)
C3 C2 N1 116.9(3)
C1 C2 N1 120.6(3)
C4 C3 C2 118.6(3)
C3 C4 C5 120.0(3)
C4 C5 C6 122.0(3)
C5 C6 C1 118.6(3)
C5 C6 C8 115.4(3)
C1 C6 C8 126.0(3)
O4 C8 N3 123.7(3)
O4 C8 C6 119.2(3)
N3 C8 C6 117.1(3)
O5 C9 C14 121.5(3)
O5 C9 C10 117.2(3)
C14 C9 C10 121.2(3)
C11 C10 N3 124.5(3)
C11 C10 C9 119.2(3)
N3 C10 C9 116.2(3)
C12 C11 C10 119.4(3)
C13 C12 C11 121.1(3)
C12 C13 C14 121.0(3)
C13 C14 C9 117.9(3)
C13 C14 C16 116.9(3)
C9 C14 C16 125.1(3)
O6 C16 N4 123.6(3)
O6 C16 C14 120.3(3)
N4 C16 C14 116.0(3)
O7 C17 C22 122.9(3)
O7 C17 C18 116.9(3)
C22 C17 C18 120.2(3)
C19 C18 C17 120.1(3)
C19 C18 N4 124.4(3)
C17 C18 N4 115.5(3)
C20 C19 C18 119.6(3)
C21 C20 C19 121.3(3)
C20 C21 C22 120.9(3)
C17 C22 C21 117.9(3)
C17 C22 C23 118.3(3)
C21 C22 C23 123.8(3)
O8 C23 N5 121.8(3)
O8 C23 C22 122.0(3)
N5 C23 C22 116.2(3)
O9 C24 C25 116.5(3)
O9 C24 C29 122.4(3)
C25 C24 C29 121.1(3)
C26 C25 C24 120.1(3)
C26 C25 N5 124.5(3)
C24 C25 N5 115.4(3)
C25 C26 C27 118.5(3)
C28 C27 C26 121.4(3)
C27 C28 C29 121.1(3)
C28 C29 C24 117.8(3)
C28 C29 C31 116.6(3)
C24 C29 C31 125.6(3)
O10 C31 N6 124.0(3)
O10 C31 C29 120.2(3)
N6 C31 C29 115.8(3)
O11 C32 C33 116.2(3)
O11 C32 C37 123.0(3)
C33 C32 C37 120.7(3)
C34 C33 C32 120.0(3)
C34 C33 N6 124.3(3)
C32 C33 N6 115.7(3)
C35 C34 C33 119.5(4)
C36 C35 C34 121.0(3)
C35 C36 C37 120.9(3)
C32 C37 C36 117.9(3)
C32 C37 C39 122.4(3)
C36 C37 C39 119.7(3)
O13 C39 O12 123.1(4)
O13 C39 C37 126.6(3)
O12 C39 C37 110.3(3)
Cl2A C1S Cl3 80.2(9)
Cl2A C1S Cl1 116.4(5)
Cl3 C1S Cl1 116.7(3)
Cl2A C1S Cl3A 113.4(8)
Cl3 C1S Cl3A 33.5(7)
Cl1 C1S Cl3A 96.5(7)
Cl2A C1S Cl2 27.5(10)
Cl3 C1S Cl2 107.2(3)
Cl1 C1S Cl2 106.9(3)
Cl3A C1S Cl2 140.7(8)
Cl4 C2S Cl5 112.8(3)
Cl4 C2S Cl6 108.9(3)
Cl5 C2S Cl6 109.3(3)

loop_
_geom_bond_atom_site_label_1
_geom_bond_atom_site_label_2
_geom_bond_distance
O1 N1 1.225(4)
O2 N1 1.216(4)
O3 C1 1.369(4)
O3 C7 1.447(4)
O4 C8 1.223(4)
O5 C9 1.388(4)
O5 C15 1.445(4)
O6 C16 1.230(4)
O7 C17 1.346(4)
O8 C23 1.234(4)
O9 C24 1.389(4)
O9 C30 1.446(4)
O10 C31 1.216(4)
O11 C32 1.377(4)
O11 C38 1.430(5)
O12 C39 1.339(4)
O12 C40 1.443(5)
O13 C39 1.191(4)
N1 C2 1.465(5)
N3 C8 1.341(4)
N3 C10 1.398(4)
N4 C16 1.343(4)
N4 C18 1.416(4)
N5 C23 1.347(4)
N5 C25 1.409(4)
N6 C31 1.349(5)
N6 C33 1.407(4)
C1 C6 1.394(5)
C1 C2 1.401(5)
C2 C3 1.383(5)
C3 C4 1.370(5)
C4 C5 1.380(5)
C5 C6 1.390(5)
C6 C8 1.518(5)
C9 C14 1.397(4)
C9 C10 1.400(4)
C10 C11 1.397(5)
C11 C12 1.380(5)
C12 C13 1.377(5)
C13 C14 1.395(5)
C14 C16 1.502(4)
C17 C22 1.401(5)
C17 C18 1.408(5)
C18 C19 1.384(4)
C19 C20 1.375(5)
C20 C21 1.367(5)
C21 C22 1.409(4)
C22 C23 1.486(5)
C24 C25 1.396(5)
C24 C29 1.398(4)
C25 C26 1.385(5)
C26 C27 1.390(5)
C27 C28 1.370(5)
C28 C29 1.386(5)
C29 C31 1.507(5)
C32 C33 1.392(5)
C32 C37 1.399(5)
C33 C34 1.389(5)
C34 C35 1.382(5)
C35 C36 1.367(6)
C36 C37 1.407(5)
C37 C39 1.484(5)
C1S Cl2A 1.670(8)
C1S Cl3 1.727(6)
C1S Cl1 1.728(5)
C1S Cl3A 1.786(9)
C1S Cl2 1.789(5)
C2S Cl4 1.704(6)
C2S Cl5 1.723(6)
C2S Cl6 1.742(6)

loop_
_geom_hbond_atom_site_label_D
_geom_hbond_atom_site_label_H
_geom_hbond_atom_site_label_A
_geom_hbond_distance_DH
_geom_hbond_distance_HA
_geom_hbond_distance_DA
_geom_hbond_angle_DHA
O7 H7 O8 0.83 1.83 2.559(3) 145.3
N3 H3N O3 0.892(19) 1.96(3) 2.693(4) 139(4)
N4 H4N O5 0.882(19) 2.00(3) 2.720(3) 138(3)
N6 H6N O9 0.857(19) 1.94(3) 2.691(3) 145(4)
